data_7155015
loop_
_publ_author_name
'Yan, Nan'
'Fang, Zheng'
'Liu, Qing-Quan'
'Guo, Xiao-Hong'
'Hu, Xiang-Guo'

_publ_section_title
;
 Conformation-induced regioselective and divergent opening of epoxides by
 fluoride: facile access to hydroxylated fluoro-piperidines.
;
_journal_issue 13
_journal_name_full 'Organic &amp; biomolecular chemistry'
_journal_page_first 3469
_journal_page_last 3475
_journal_paper_doi 10.1039/c6ob00063k
_journal_volume 14
_journal_year 2016
_chemical_formula_sum 'C16 H21 Cl F N O3'
_chemical_formula_weight 329.79
_chemical_melting_point '108--109 ?C'
_chemical_name_systematic 'Rac-(2R,4R,5R)-tert-butyl 2-(4-chlorophenyl)-4-fluoro-5-hydroxypiperidine-1-carboxylate'
_space_group_IT_number 14
_symmetry_cell_setting monoclinic
_symmetry_space_group_name_Hall '-P 2yn'
_symmetry_space_group_name_H-M 'P 1 21/n 1'
_atom_sites_solution_hydrogens geom
_atom_sites_solution_primary direct
_atom_sites_solution_secondary difmap
_audit_creation_method SHELXL-97
_audit_update_record
;
2016-01-08 deposited with the CCDC.
2016-03-08 downloaded from the CCDC.
;
_cell_angle_alpha 90.00
_cell_angle_beta 102.9460(10)
_cell_angle_gamma 90.00
_cell_formula_units_Z 4
_cell_length_a 10.2113(8)
_cell_length_b 10.8594(9)
_cell_length_c 15.4503(12)
_cell_measurement_reflns_used 5654
_cell_measurement_temperature 296(2)
_cell_measurement_theta_max 28.53
_cell_measurement_theta_min 2.31
_cell_volume 1669.7(2)
_computing_cell_refinement 'Bruker SAINT'
_computing_data_collection 'Bruker APEX2'
_computing_data_reduction 'Bruker SAINT'
_computing_molecular_graphics 'Bruker SHELXTL'
_computing_publication_material 'Bruker SHELXTL'
_computing_structure_refinement 'SHELXL-97 (Sheldrick, 2008)'
_computing_structure_solution 'SHELXS-97 (Sheldrick, 2008)'
_diffrn_ambient_temperature 296(2)
_diffrn_measured_fraction_theta_full 0.997
_diffrn_measured_fraction_theta_max 0.997
_diffrn_measurement_device_type 'Bruker APEX-II CCD'
_diffrn_measurement_method '\f and \w scans'
_diffrn_radiation_monochromator graphite
_diffrn_radiation_source 'fine-focus sealed tube'
_diffrn_radiation_type MoK\a
_diffrn_radiation_wavelength 0.71073
_diffrn_reflns_av_R_equivalents 0.0205
_diffrn_reflns_av_sigmaI/netI 0.0217
_diffrn_reflns_limit_h_max 11
_diffrn_reflns_limit_h_min -12
_diffrn_reflns_limit_k_max 13
_diffrn_reflns_limit_k_min -13
_diffrn_reflns_limit_l_max 18
_diffrn_reflns_limit_l_min -18
_diffrn_reflns_number 12506
_diffrn_reflns_theta_full 25.50
_diffrn_reflns_theta_max 25.50
_diffrn_reflns_theta_min 2.31
_exptl_absorpt_coefficient_mu 0.250
_exptl_absorpt_correction_T_max 0.9706
_exptl_absorpt_correction_T_min 0.9378
_exptl_absorpt_correction_type none
_exptl_crystal_colour colorless
_exptl_crystal_density_diffrn 1.312
_exptl_crystal_density_method 'not measured'
_exptl_crystal_description block
_exptl_crystal_F_000 696
_exptl_crystal_size_max 0.26
_exptl_crystal_size_mid 0.25
_exptl_crystal_size_min 0.12
_refine_diff_density_max 0.450
_refine_diff_density_min -0.333
_refine_diff_density_rms 0.038
_refine_ls_extinction_coef 0.0020(14)
_refine_ls_extinction_expression Fc^*^=kFc[1+0.001xFc^2^\l^3^/sin(2\q)]^-1/4^
_refine_ls_extinction_method SHELXL
_refine_ls_goodness_of_fit_ref 1.039
_refine_ls_hydrogen_treatment mixed
_refine_ls_matrix_type full
_refine_ls_number_parameters 204
_refine_ls_number_reflns 3084
_refine_ls_number_restraints 0
_refine_ls_restrained_S_all 1.039
_refine_ls_R_factor_all 0.0546
_refine_ls_R_factor_gt 0.0437
_refine_ls_shift/su_max 0.004
_refine_ls_shift/su_mean 0.000
_refine_ls_structure_factor_coef Fsqd
_refine_ls_weighting_details 'calc w=1/[\s^2^(Fo^2^)+(0.0592P)^2^+0.7813P] where P=(Fo^2^+2Fc^2^)/3'
_refine_ls_weighting_scheme calc
_refine_ls_wR_factor_gt 0.1186
_refine_ls_wR_factor_ref 0.1307
_reflns_number_gt 2514
_reflns_number_total 3084
_reflns_threshold_expression >2sigma(I)
_cod_data_source_file c6ob00063k2.cif
_cod_data_source_block 8ba
_cod_depositor_comments
;
The following automatic conversions were performed:

'_symmetry_cell_setting' value 'Monoclinic' changed to 'monoclinic'
according to
/usr/data/users/saulius/crontab/automatic-downloads/rss-feeds/RSC/lib/dictionaries/cif_core.dic
dictionary named 'cif_core.dic' version 2.4.2 from 2011-04-26.

Automatic conversion script
Id: cif_fix_values 4268 2015-11-12 08:31:59Z antanas 

 Adding full bibliography for 7155015--7155016.cif.
;
_cod_original_sg_symbol_H-M P2(1)/n
_cod_database_code 7155015

loop_
_symmetry_equiv_pos_as_xyz
'x, y, z'
'-x+1/2, y+1/2, -z+1/2'
'-x, -y, -z'
'x-1/2, -y-1/2, z-1/2'

loop_
_atom_site_label
_atom_site_type_symbol
_atom_site_fract_x
_atom_site_fract_y
_atom_site_fract_z
_atom_site_U_iso_or_equiv
_atom_site_adp_type
_atom_site_occupancy
_atom_site_symmetry_multiplicity
_atom_site_calc_flag
_atom_site_refinement_flags
Cl1 Cl 0.29284(7) 0.37102(8) -0.00528(4) 0.0846(3) Uani 1 1 d .
C5 C 0.59816(17) 0.56114(17) 0.20983(12) 0.0410(4) Uani 1 1 d .
C6 C 0.4919(2) 0.62569(19) 0.15774(13) 0.0494(5) Uani 1 1 d .
H6 H 0.4831 0.7094 0.1679 0.059 Uiso 1 1 calc R
C7 C 0.3990(2) 0.5685(2) 0.09127(14) 0.0557(5) Uani 1 1 d .
H7 H 0.3281 0.6130 0.0571 0.067 Uiso 1 1 calc R
C2 C 0.4127(2) 0.4450(2) 0.07619(13) 0.0556(5) Uani 1 1 d .
C3 C 0.5189(2) 0.3795(2) 0.12414(15) 0.0594(6) Uani 1 1 d .
H3 H 0.5289 0.2965 0.1122 0.071 Uiso 1 1 calc R
C4 C 0.6109(2) 0.43784(19) 0.19028(14) 0.0521(5) Uani 1 1 d .
H4 H 0.6834 0.3933 0.2226 0.063 Uiso 1 1 calc R
C8 C 0.70020(18) 0.62847(16) 0.28106(13) 0.0442(4) Uani 1 1 d .
H8 H 0.7443 0.6893 0.2503 0.053 Uiso 1 1 calc R
N1 N 0.80664(15) 0.54796(15) 0.33071(11) 0.0470(4) Uani 1 1 d .
C11 C 0.6021(2) 0.6239(2) 0.41953(15) 0.0611(6) Uani 1 1 d .
H11 H 0.5717 0.6778 0.4620 0.073 Uiso 1 1 calc R
C12 C 0.6356(2) 0.70055(19) 0.34655(14) 0.0552(5) Uani 1 1 d .
H12A H 0.6966 0.7656 0.3731 0.066 Uiso 1 1 calc R
H12B H 0.5539 0.7392 0.3136 0.066 Uiso 1 1 calc R
C9 C 0.7750(2) 0.47270(19) 0.40198(14) 0.0534(5) Uani 1 1 d .
H9A H 0.8554 0.4300 0.4328 0.064 Uiso 1 1 calc R
H9B H 0.7086 0.4112 0.3765 0.064 Uiso 1 1 calc R
C10 C 0.7216(2) 0.5503(2) 0.46743(14) 0.0593(6) Uani 1 1 d .
H10 H 0.6947 0.4967 0.5115 0.071 Uiso 1 1 calc R
F1 F 0.49943(12) 0.53969(15) 0.38378(9) 0.0735(4) Uani 1 1 d .
C13 C 0.92678(18) 0.53339(18) 0.30933(13) 0.0462(5) Uani 1 1 d .
O1 O 1.00928(14) 0.45631(15) 0.34373(11) 0.0658(5) Uani 1 1 d .
O2 O 0.94468(12) 0.61197(13) 0.24657(9) 0.0518(4) Uani 1 1 d .
C14 C 1.0702(2) 0.6107(2) 0.21288(15) 0.0553(5) Uani 1 1 d .
C17 C 1.1911(2) 0.6346(3) 0.28714(19) 0.0809(8) Uani 1 1 d .
H17A H 1.2680 0.6500 0.2627 0.121 Uiso 1 1 calc R
H17B H 1.2078 0.5639 0.3253 0.121 Uiso 1 1 calc R
H17C H 1.1743 0.7049 0.3207 0.121 Uiso 1 1 calc R
C16 C 1.0490(3) 0.7185(3) 0.14935(18) 0.0788(8) Uani 1 1 d .
H16A H 0.9694 0.7050 0.1037 0.118 Uiso 1 1 calc R
H16B H 1.1251 0.7263 0.1228 0.118 Uiso 1 1 calc R
H16C H 1.0389 0.7926 0.1811 0.118 Uiso 1 1 calc R
C15 C 1.0774(3) 0.4913(3) 0.1644(2) 0.0941(10) Uani 1 1 d .
H15A H 1.1484 0.4958 0.1330 0.141 Uiso 1 1 calc R
H15B H 0.9935 0.4772 0.1230 0.141 Uiso 1 1 calc R
H15C H 1.0948 0.4248 0.2064 0.141 Uiso 1 1 calc R
O3 O 0.8173(2) 0.63698(16) 0.51127(13) 0.0831(6) Uani 1 1 d .
H3A H 0.7952 0.7062 0.4923 0.125 Uiso 1 1 calc R

loop_
_atom_site_aniso_label
_atom_site_aniso_U_11
_atom_site_aniso_U_22
_atom_site_aniso_U_33
_atom_site_aniso_U_23
_atom_site_aniso_U_13
_atom_site_aniso_U_12
Cl1 0.0722(4) 0.1211(6) 0.0576(4) -0.0211(4) 0.0083(3) -0.0202(4)
C5 0.0371(9) 0.0455(10) 0.0434(10) 0.0077(8) 0.0155(8) 0.0055(7)
C6 0.0471(11) 0.0517(11) 0.0512(11) 0.0074(9) 0.0147(9) 0.0116(9)
C7 0.0441(11) 0.0767(15) 0.0458(11) 0.0078(10) 0.0091(9) 0.0116(10)
C2 0.0509(12) 0.0749(14) 0.0432(11) -0.0039(10) 0.0152(9) -0.0073(10)
C3 0.0699(14) 0.0526(12) 0.0561(13) -0.0024(10) 0.0147(11) 0.0008(10)
C4 0.0536(12) 0.0489(11) 0.0524(12) 0.0048(9) 0.0087(9) 0.0105(9)
C8 0.0352(9) 0.0417(10) 0.0558(11) 0.0091(8) 0.0107(8) 0.0021(7)
N1 0.0338(8) 0.0513(9) 0.0557(10) 0.0141(7) 0.0098(7) 0.0020(7)
C11 0.0520(12) 0.0767(15) 0.0553(13) -0.0164(11) 0.0131(10) -0.0032(11)
C12 0.0456(11) 0.0529(12) 0.0631(13) -0.0094(10) 0.0041(9) 0.0031(9)
C9 0.0434(10) 0.0561(12) 0.0604(12) 0.0163(10) 0.0108(9) -0.0030(9)
C10 0.0571(13) 0.0690(14) 0.0494(12) 0.0024(10) 0.0069(10) -0.0120(10)
F1 0.0467(7) 0.1032(11) 0.0729(9) -0.0061(8) 0.0182(6) -0.0167(7)
C13 0.0346(9) 0.0490(10) 0.0528(11) 0.0044(9) 0.0050(8) 0.0002(8)
O1 0.0436(8) 0.0709(10) 0.0823(11) 0.0247(8) 0.0131(7) 0.0157(7)
O2 0.0364(7) 0.0612(9) 0.0603(9) 0.0143(7) 0.0161(6) 0.0038(6)
C14 0.0389(10) 0.0650(13) 0.0668(13) 0.0029(10) 0.0219(10) -0.0016(9)
C17 0.0412(12) 0.115(2) 0.0845(18) 0.0145(16) 0.0110(12) -0.0094(13)
C16 0.0618(14) 0.099(2) 0.0818(18) 0.0268(15) 0.0288(13) -0.0019(13)
C15 0.092(2) 0.0841(19) 0.124(3) -0.0212(18) 0.0622(19) -0.0125(16)
O3 0.0870(13) 0.0721(11) 0.0724(11) 0.0016(9) -0.0201(9) -0.0178(10)

loop_
_atom_type_symbol
_atom_type_description
_atom_type_scat_dispersion_real
_atom_type_scat_dispersion_imag
_atom_type_scat_source
C C 0.0033 0.0016 'International Tables Vol C Tables 4.2.6.8 and 6.1.1.4'
H H 0.0000 0.0000 'International Tables Vol C Tables 4.2.6.8 and 6.1.1.4'
O O 0.0106 0.0060 'International Tables Vol C Tables 4.2.6.8 and 6.1.1.4'
F F 0.0171 0.0103 'International Tables Vol C Tables 4.2.6.8 and 6.1.1.4'
N N 0.0061 0.0033 'International Tables Vol C Tables 4.2.6.8 and 6.1.1.4'
Cl Cl 0.1484 0.1585 'International Tables Vol C Tables 4.2.6.8 and 6.1.1.4'

loop_
_geom_angle_atom_site_label_1
_geom_angle_atom_site_label_2
_geom_angle_atom_site_label_3
_geom_angle
C4 C5 C6 117.48(18)
C4 C5 C8 122.64(17)
C6 C5 C8 119.76(17)
C7 C6 C5 121.50(19)
C7 C6 H6 119.3
C5 C6 H6 119.3
C2 C7 C6 119.11(19)
C2 C7 H7 120.4
C6 C7 H7 120.4
C3 C2 C7 120.9(2)
C3 C2 Cl1 119.66(18)
C7 C2 Cl1 119.40(18)
C2 C3 C4 119.3(2)
C2 C3 H3 120.4
C4 C3 H3 120.4
C3 C4 C5 121.62(19)
C3 C4 H4 119.2
C5 C4 H4 119.2
N1 C8 C5 113.45(15)
N1 C8 C12 109.57(16)
C5 C8 C12 113.25(15)
N1 C8 H8 106.7
C5 C8 H8 106.7
C12 C8 H8 106.7
C13 N1 C9 118.98(16)
C13 N1 C8 123.27(15)
C9 N1 C8 117.55(15)
F1 C11 C12 109.92(18)
F1 C11 C10 107.36(19)
C12 C11 C10 111.52(18)
F1 C11 H11 109.3
C12 C11 H11 109.3
C10 C11 H11 109.3
C11 C12 C8 114.52(17)
C11 C12 H12A 108.6
C8 C12 H12A 108.6
C11 C12 H12B 108.6
C8 C12 H12B 108.6
H12A C12 H12B 107.6
N1 C9 C10 111.48(17)
N1 C9 H9A 109.3
C10 C9 H9A 109.3
N1 C9 H9B 109.3
C10 C9 H9B 109.3
H9A C9 H9B 108.0
O3 C10 C11 106.20(19)
O3 C10 C9 112.15(19)
C11 C10 C9 109.97(18)
O3 C10 H10 109.5
C11 C10 H10 109.5
C9 C10 H10 109.5
O1 C13 O2 124.12(18)
O1 C13 N1 123.37(18)
O2 C13 N1 112.51(16)
C13 O2 C14 121.16(15)
O2 C14 C15 108.86(18)
O2 C14 C17 110.78(18)
C15 C14 C17 113.8(2)
O2 C14 C16 102.17(17)
C15 C14 C16 111.1(2)
C17 C14 C16 109.6(2)
C14 C17 H17A 109.5
C14 C17 H17B 109.5
H17A C17 H17B 109.5
C14 C17 H17C 109.5
H17A C17 H17C 109.5
H17B C17 H17C 109.5
C14 C16 H16A 109.5
C14 C16 H16B 109.5
H16A C16 H16B 109.5
C14 C16 H16C 109.5
H16A C16 H16C 109.5
H16B C16 H16C 109.5
C14 C15 H15A 109.5
C14 C15 H15B 109.5
H15A C15 H15B 109.5
C14 C15 H15C 109.5
H15A C15 H15C 109.5
H15B C15 H15C 109.5
C10 O3 H3A 109.5

loop_
_geom_bond_atom_site_label_1
_geom_bond_atom_site_label_2
_geom_bond_distance
Cl1 C2 1.743(2)
C5 C4 1.385(3)
C5 C6 1.387(3)
C5 C8 1.522(3)
C6 C7 1.380(3)
C6 H6 0.9300
C7 C2 1.374(3)
C7 H7 0.9300
C2 C3 1.368(3)
C3 C4 1.378(3)
C3 H3 0.9300
C4 H4 0.9300
C8 N1 1.470(2)
C8 C12 1.540(3)
C8 H8 0.9800
N1 C13 1.349(2)
N1 C9 1.464(2)
C11 F1 1.407(3)
C11 C12 1.502(3)
C11 C10 1.507(3)
C11 H11 0.9800
C12 H12A 0.9700
C12 H12B 0.9700
C9 C10 1.509(3)
C9 H9A 0.9700
C9 H9B 0.9700
C10 O3 1.416(3)
C10 H10 0.9800
C13 O1 1.222(2)
C13 O2 1.335(2)
O2 C14 1.488(2)
C14 C15 1.508(3)
C14 C17 1.507(3)
C14 C16 1.511(3)
C17 H17A 0.9600
C17 H17B 0.9600
C17 H17C 0.9600
C16 H16A 0.9600
C16 H16B 0.9600
C16 H16C 0.9600
C15 H15A 0.9600
C15 H15B 0.9600
C15 H15C 0.9600
O3 H3A 0.8200

loop_
_geom_torsion_atom_site_label_1
_geom_torsion_atom_site_label_2
_geom_torsion_atom_site_label_3
_geom_torsion_atom_site_label_4
_geom_torsion
C4 C5 C6 C7 2.6(3)
C8 C5 C6 C7 178.60(17)
C5 C6 C7 C2 -0.3(3)
C6 C7 C2 C3 -2.0(3)
C6 C7 C2 Cl1 177.98(15)
C7 C2 C3 C4 2.0(3)
Cl1 C2 C3 C4 -177.99(17)
C2 C3 C4 C5 0.4(3)
C6 C5 C4 C3 -2.6(3)
C8 C5 C4 C3 -178.50(19)
C4 C5 C8 N1 -4.3(3)
C6 C5 C8 N1 179.97(16)
C4 C5 C8 C12 -129.98(19)
C6 C5 C8 C12 54.3(2)
C5 C8 N1 C13 94.6(2)
C12 C8 N1 C13 -137.79(19)
C5 C8 N1 C9 -80.2(2)
C12 C8 N1 C9 47.5(2)
F1 C11 C12 C8 -66.7(2)
C10 C11 C12 C8 52.3(2)
N1 C8 C12 C11 -46.1(2)
C5 C8 C12 C11 81.6(2)
C13 N1 C9 C10 131.29(19)
C8 N1 C9 C10 -53.8(2)
F1 C11 C10 O3 -173.39(18)
C12 C11 C10 O3 66.1(2)
F1 C11 C10 C9 65.1(2)
C12 C11 C10 C9 -55.4(2)
N1 C9 C10 O3 -62.8(2)
N1 C9 C10 C11 55.2(2)
C9 N1 C13 O1 3.4(3)
C8 N1 C13 O1 -171.25(19)
C9 N1 C13 O2 -176.82(17)
C8 N1 C13 O2 8.5(3)
O1 C13 O2 C14 0.2(3)
N1 C13 O2 C14 -179.54(17)
C13 O2 C14 C15 66.2(3)
C13 O2 C14 C17 -59.6(3)
C13 O2 C14 C16 -176.26(19)
